data_4507535
loop_
_publ_author_name
'Sun, Di'
'Yan, Zhi-Hao'
'Blatov, Vladislav A.'
'Wang, Lei'
'Sun, Dao-Feng'

_publ_section_title
;
 Syntheses, Topological Structures, and Photoluminescences of Six New
 Zn(II) Coordination Polymers Based on Mixed Tripodal Imidazole Ligand and
 Varied Polycarboxylates
;
_journal_issue 3
_journal_name_full 'Crystal Growth &amp; Design'
_journal_page_first 1277
_journal_paper_doi 10.1021/cg3017358
_journal_volume 13
_journal_year 2013
_chemical_formula_moiety 'C50 H32 N12 O16 Zn2, 2(H2O)'
_chemical_formula_sum 'C50 H36 N12 O18 Zn2'
_chemical_formula_weight 1223.65
_chemical_name_systematic
;
 ? 
;
_space_group_IT_number 2
_symmetry_cell_setting triclinic
_symmetry_space_group_name_Hall '-P 1'
_symmetry_space_group_name_H-M 'P -1'
_atom_sites_solution_hydrogens geom
_atom_sites_solution_primary direct
_atom_sites_solution_secondary difmap
_audit_creation_method SHELXL-97
_cell_angle_alpha 85.9990(10)
_cell_angle_beta 89.1120(10)
_cell_angle_gamma 83.6500(10)
_cell_formula_units_Z 2
_cell_length_a 7.7103(6)
_cell_length_b 17.4489(13)
_cell_length_c 18.0994(13)
_cell_measurement_reflns_used 6122
_cell_measurement_temperature 298(2)
_cell_measurement_theta_max 27.46
_cell_measurement_theta_min 2.26
_cell_volume 2414.1(3)
_computing_cell_refinement 'SAINT (Bruker, 2009)'
_computing_data_collection 'APEX2 (Bruker, 2010)'
_computing_data_reduction 'SAINT (Bruker, 2009)'
_computing_molecular_graphics 'SHELXTL (Sheldrick, 2008)'
_computing_publication_material 'SHELXTL (Sheldrick, 2008)'
_computing_structure_refinement 'SHELXL97 (Sheldrick, 2008)'
_computing_structure_solution 'SHELXS97 (Sheldrick, 2008)'
_diffrn_ambient_temperature 298(2)
_diffrn_measured_fraction_theta_full 0.988
_diffrn_measured_fraction_theta_max 0.988
_diffrn_measurement_device_type 'Bruker APEX-II CCD'
_diffrn_measurement_method '\f and \w scans'
_diffrn_radiation_monochromator graphite
_diffrn_radiation_source 'fine-focus sealed tube'
_diffrn_radiation_type MoK\a
_diffrn_radiation_wavelength 0.71073
_diffrn_reflns_av_R_equivalents 0.0155
_diffrn_reflns_av_sigmaI/netI 0.0323
_diffrn_reflns_limit_h_max 9
_diffrn_reflns_limit_h_min -7
_diffrn_reflns_limit_k_max 14
_diffrn_reflns_limit_k_min -20
_diffrn_reflns_limit_l_max 21
_diffrn_reflns_limit_l_min -21
_diffrn_reflns_number 12041
_diffrn_reflns_theta_full 25.00
_diffrn_reflns_theta_max 25.00
_diffrn_reflns_theta_min 1.57
_exptl_absorpt_coefficient_mu 1.088
_exptl_absorpt_correction_T_max 0.9180
_exptl_absorpt_correction_T_min 0.8538
_exptl_absorpt_correction_type multi-scan
_exptl_absorpt_process_details 'SADABS (Bruker, 2008)'
_exptl_crystal_colour colorless
_exptl_crystal_density_diffrn 1.683
_exptl_crystal_density_method 'not measured'
_exptl_crystal_description plate
_exptl_crystal_F_000 1248
_exptl_crystal_size_max 0.15
_exptl_crystal_size_mid 0.15
_exptl_crystal_size_min 0.08
_refine_diff_density_max 0.509
_refine_diff_density_min -0.378
_refine_diff_density_rms 0.058
_refine_ls_extinction_method none
_refine_ls_goodness_of_fit_ref 1.028
_refine_ls_hydrogen_treatment constr
_refine_ls_matrix_type full
_refine_ls_number_parameters 767
_refine_ls_number_reflns 8409
_refine_ls_number_restraints 6
_refine_ls_restrained_S_all 1.028
_refine_ls_R_factor_all 0.0407
_refine_ls_R_factor_gt 0.0329
_refine_ls_shift/su_max 0.002
_refine_ls_shift/su_mean 0.000
_refine_ls_structure_factor_coef Fsqd
_refine_ls_weighting_details 'calc w=1/[\s^2^(Fo^2^)+(0.0491P)^2^+1.2459P] where P=(Fo^2^+2Fc^2^)/3'
_refine_ls_weighting_scheme calc
_refine_ls_wR_factor_gt 0.0870
_refine_ls_wR_factor_ref 0.0920
_reflns_number_gt 7143
_reflns_number_total 8409
_reflns_threshold_expression >2sigma(I)
_cod_data_source_file cg3017358_si_002.cif
_cod_data_source_block p6
_cod_depositor_comments
;
The following automatic conversions were performed:

'_symmetry_cell_setting' value 'Triclinic' changed to 'triclinic'
according to /home/saulius/struct/CIF-dictionaries/cif_core.dic
dictionary named 'cif_core.dic' version 2.4.2 from 2011-04-26.

Automatic conversion script
Id: cif_fix_values 1891 2012-01-12 08:04:46Z andrius 
;
_cod_original_sg_symbol_H-M 'P-1 '
_cod_database_code 4507535

loop_
_symmetry_equiv_pos_as_xyz
'x, y, z'
'-x, -y, -z'

loop_
_atom_site_label
_atom_site_type_symbol
_atom_site_fract_x
_atom_site_fract_y
_atom_site_fract_z
_atom_site_U_iso_or_equiv
_atom_site_adp_type
_atom_site_occupancy
_atom_site_symmetry_multiplicity
_atom_site_calc_flag
_atom_site_refinement_flags
Zn1 Zn 0.77655(4) 0.099064(16) 0.470295(15) 0.03222(9) Uani 1 1 d .
Zn2 Zn 0.10967(4) -0.297428(15) 0.014499(14) 0.02614(9) Uani 1 1 d .
C1 C 0.6736(4) 0.25376(14) 0.40160(15) 0.0366(6) Uani 1 1 d .
H1 H 0.7642 0.2464 0.3674 0.044 Uiso 1 1 calc R
C2 C 0.4995(4) 0.23617(15) 0.49277(15) 0.0391(6) Uani 1 1 d .
H2 H 0.4470 0.2134 0.5341 0.047 Uiso 1 1 calc R
C3 C 0.4473(4) 0.30604(15) 0.46024(15) 0.0400(6) Uani 1 1 d .
H3 H 0.3538 0.3402 0.4747 0.048 Uiso 1 1 calc R
C4 C 0.5467(3) 0.38128(13) 0.34788(13) 0.0277(5) Uani 1 1 d .
C5 C 0.4724(3) 0.45243(13) 0.36874(13) 0.0285(5) Uani 1 1 d .
H5 H 0.4345 0.4590 0.4172 0.034 Uiso 1 1 calc R
C6 C 0.4561(3) 0.51355(13) 0.31533(13) 0.0269(5) Uani 1 1 d .
C7 C 0.5148(3) 0.50587(14) 0.24362(13) 0.0303(5) Uani 1 1 d .
H7 H 0.5024 0.5476 0.2085 0.036 Uiso 1 1 calc R
C8 C 0.5927(3) 0.43440(14) 0.22539(13) 0.0327(6) Uani 1 1 d .
C9 C 0.6073(4) 0.37086(14) 0.27652(14) 0.0345(6) Uani 1 1 d .
H9 H 0.6565 0.3226 0.2632 0.041 Uiso 1 1 calc R
C10 C 0.7383(4) 0.36732(15) 0.12227(15) 0.0441(7) Uani 1 1 d .
H10 H 0.7673 0.3208 0.1499 0.053 Uiso 1 1 calc R
C11A C 0.6366(9) 0.4315(4) 0.0298(3) 0.0513(17) Uani 0.50 1 d P
H11A H 0.6054 0.4448 -0.0210 0.062 Uiso 0.50 1 d PR
C11B C 0.8023(8) 0.4551(3) 0.0464(3) 0.0401(13) Uani 0.50 1 d P
H11B H 0.8580 0.4807 0.0054 0.048 Uiso 0.50 1 d PR
C12A C 0.5548(9) 0.4623(4) 0.0885(3) 0.0531(18) Uani 0.50 1 d P
H12A H 0.4529 0.4993 0.0889 0.064 Uiso 0.50 1 d PR
C12B C 0.7349(8) 0.4885(3) 0.1064(3) 0.0427(14) Uani 0.50 1 d P
H12B H 0.7364 0.5413 0.1180 0.051 Uiso 0.50 1 d PR
C13 C 0.3948(4) 0.65784(15) 0.29840(16) 0.0421(7) Uani 1 1 d .
H13 H 0.4616 0.6664 0.2560 0.051 Uiso 1 1 calc R
C14 C 0.2979(4) 0.71143(16) 0.33496(18) 0.0471(7) Uani 1 1 d .
H14 H 0.2846 0.7644 0.3228 0.056 Uiso 1 1 calc R
C15 C 0.2703(3) 0.59985(16) 0.39331(15) 0.0371(6) Uani 1 1 d .
H15 H 0.2364 0.5621 0.4277 0.044 Uiso 1 1 calc R
C16 C 0.6020(3) 0.05100(14) 0.34050(13) 0.0291(5) Uani 1 1 d .
H16 H 0.5814 0.1021 0.3218 0.035 Uiso 1 1 calc R
C17 C 0.6811(4) -0.05025(15) 0.41130(15) 0.0390(6) Uani 1 1 d .
H17 H 0.7256 -0.0818 0.4517 0.047 Uiso 1 1 calc R
C18 C 0.6113(4) -0.07479(15) 0.35073(15) 0.0398(6) Uani 1 1 d .
H18 H 0.6002 -0.1257 0.3411 0.048 Uiso 1 1 calc R
C19 C 0.4830(3) -0.00536(14) 0.23388(12) 0.0248(5) Uani 1 1 d .
C20 C 0.4075(3) 0.06545(14) 0.20342(13) 0.0272(5) Uani 1 1 d .
H20 H 0.4035 0.1095 0.2298 0.033 Uiso 1 1 calc R
C21 C 0.3380(3) 0.06923(13) 0.13269(13) 0.0261(5) Uani 1 1 d .
C22 C 0.3377(3) 0.00430(14) 0.09326(13) 0.0288(5) Uani 1 1 d .
H22 H 0.2918 0.0074 0.0458 0.035 Uiso 1 1 calc R
C23 C 0.4085(3) -0.06557(14) 0.12715(13) 0.0282(5) Uani 1 1 d .
C24 C 0.4843(3) -0.07164(14) 0.19649(13) 0.0275(5) Uani 1 1 d .
H24 H 0.5346 -0.1190 0.2172 0.033 Uiso 1 1 calc R
C25 C 0.2554(3) -0.16246(14) 0.06909(13) 0.0297(5) Uani 1 1 d .
H25 H 0.1453 -0.1347 0.0696 0.036 Uiso 1 1 calc R
C26 C 0.5367(4) -0.19287(16) 0.08180(17) 0.0427(7) Uani 1 1 d .
H26 H 0.6538 -0.1912 0.0924 0.051 Uiso 1 1 calc R
C27 C 0.4643(4) -0.25165(16) 0.05503(16) 0.0413(7) Uani 1 1 d .
H27 H 0.5249 -0.2983 0.0432 0.050 Uiso 1 1 calc R
C28 C 0.3069(4) 0.21368(16) 0.12176(17) 0.0443(7) Uani 1 1 d .
H28 H 0.3962 0.2221 0.1532 0.053 Uiso 1 1 calc R
C29 C 0.1943(4) 0.26757(16) 0.08646(16) 0.0442(7) Uani 1 1 d .
H29 H 0.1918 0.3206 0.0902 0.053 Uiso 1 1 calc R
C30 C 0.1289(3) 0.15827(14) 0.05477(13) 0.0296(5) Uani 1 1 d .
H30 H 0.0755 0.1205 0.0327 0.036 Uiso 1 1 calc R
C31 C 0.7792(3) 0.14768(16) 0.16559(15) 0.0360(6) Uani 1 1 d .
C32 C 1.1192(3) 0.11076(14) 0.39325(15) 0.0339(6) Uani 1 1 d .
C33 C 1.1559(4) -0.06298(15) 0.38301(14) 0.0352(6) Uani 1 1 d .
C34 C 0.8834(3) -0.03522(15) 0.13638(13) 0.0307(5) Uani 1 1 d .
C35 C 0.8989(3) 0.08818(14) 0.21099(13) 0.0278(5) Uani 1 1 d .
C36 C 0.9675(3) 0.11762(14) 0.27213(14) 0.0297(5) Uani 1 1 d .
H36 H 0.9535 0.1708 0.2758 0.036 Uiso 1 1 calc R
C37 C 1.0561(3) 0.07151(14) 0.32800(13) 0.0273(5) Uani 1 1 d .
C38 C 1.0790(3) -0.00796(14) 0.32134(13) 0.0270(5) Uani 1 1 d .
C39 C 1.0210(3) -0.03762(14) 0.25841(13) 0.0286(5) Uani 1 1 d .
H39 H 1.0429 -0.0905 0.2537 0.034 Uiso 1 1 calc R
C40 C 0.9313(3) 0.00781(14) 0.20167(13) 0.0262(5) Uani 1 1 d .
C41 C 0.0823(4) -0.38069(14) 0.14083(14) 0.0343(6) Uani 1 1 d .
C42 C -0.1418(4) -0.27790(16) 0.24368(15) 0.0372(6) Uani 1 1 d .
C43 C -0.1749(4) -0.49629(18) 0.42775(15) 0.0427(7) Uani 1 1 d .
C44 C 0.0451(4) -0.60858(18) 0.31088(19) 0.0494(8) Uani 1 1 d .
C45 C 0.0103(3) -0.40915(14) 0.21443(14) 0.0317(6) Uani 1 1 d .
C46 C -0.0916(3) -0.36255(14) 0.26166(14) 0.0319(6) Uani 1 1 d .
C47 C -0.1476(3) -0.39535(15) 0.32838(14) 0.0337(6) Uani 1 1 d .
H47 H -0.2155 -0.3639 0.3596 0.040 Uiso 1 1 calc R
C48 C -0.1073(3) -0.47321(15) 0.35105(14) 0.0317(6) Uani 1 1 d .
C49 C -0.0093(3) -0.52119(15) 0.30206(14) 0.0333(6) Uani 1 1 d .
C50 C 0.0467(3) -0.48674(15) 0.23531(14) 0.0344(6) Uani 1 1 d .
H50 H 0.1123 -0.5178 0.2031 0.041 Uiso 1 1 calc R
N1 N 0.6421(3) 0.20344(12) 0.45581(12) 0.0325(5) Uani 1 1 d .
N2 N 0.5584(3) 0.31742(11) 0.40152(11) 0.0290(5) Uani 1 1 d .
N3 N 0.6555(4) 0.42618(13) 0.15166(12) 0.0474(7) Uani 1 1 d .
N4 N 0.7789(3) 0.37571(12) 0.05331(11) 0.0363(5) Uani 1 1 d .
N5 N 0.3767(3) 0.58768(11) 0.33527(11) 0.0292(5) Uani 1 1 d .
N6 N 0.2224(3) 0.67409(13) 0.39325(14) 0.0433(6) Uani 1 1 d .
H6 H 0.1535 0.6960 0.4253 0.052 Uiso 1 1 calc R
N7 N 0.6764(3) 0.02896(12) 0.40401(11) 0.0311(5) Uani 1 1 d .
N8 N 0.5594(2) -0.00958(11) 0.30587(11) 0.0262(4) Uani 1 1 d .
N9 N 0.2636(3) 0.14353(11) 0.10212(11) 0.0280(4) Uani 1 1 d .
N10 N 0.0829(3) 0.23288(12) 0.04388(11) 0.0312(5) Uani 1 1 d .
N11 N 0.4020(3) -0.13571(11) 0.09034(11) 0.0285(4) Uani 1 1 d .
N12 N 0.2872(3) -0.23265(11) 0.04764(11) 0.0285(4) Uani 1 1 d .
O1 O 1.0048(3) 0.13159(12) 0.44117(11) 0.0450(5) Uani 1 1 d .
O1W O 0.3626(3) 0.23257(14) 0.28954(13) 0.0653(6) Uani 1 1 d .
H1WA H 0.3240 0.2071 0.3269 0.078 Uiso 1 1 d R
H1WB H 0.2891 0.2727 0.2863 0.078 Uiso 1 1 d R
O2 O 1.2697(3) 0.12526(13) 0.39484(12) 0.0526(5) Uani 1 1 d .
O2W O -0.0441(3) 0.74209(14) 0.47567(15) 0.0707(7) Uani 1 1 d .
H2WA H -0.0746 0.7067 0.5062 0.085 Uiso 1 1 d R
H2WB H -0.0199 0.7803 0.4988 0.085 Uiso 1 1 d R
O3 O 1.1812(3) -0.03298(11) 0.44182(10) 0.0539(6) Uani 1 1 d .
O4A O 1.2174(16) -0.1258(8) 0.3695(7) 0.063(3) Uani 0.50 1 d PU
O4B O 1.1476(16) -0.1359(8) 0.3812(8) 0.056(3) Uani 0.50 1 d PU
O5 O 0.8950(2) -0.10657(10) 0.14244(10) 0.0392(4) Uani 1 1 d .
O6 O 0.8399(3) 0.00253(12) 0.07600(10) 0.0552(6) Uani 1 1 d .
O7 O 0.7299(3) 0.13334(12) 0.10040(11) 0.0478(5) Uani 1 1 d .
H7A H 0.7738 0.0903 0.0904 0.072 Uiso 1 1 calc R
O8 O 0.7263(3) 0.20766(12) 0.19229(13) 0.0569(6) Uani 1 1 d .
O9 O -0.0263(2) -0.34302(11) 0.09564(10) 0.0416(5) Uani 1 1 d .
O10 O 0.2381(3) -0.39600(13) 0.12737(11) 0.0520(6) Uani 1 1 d .
O11 O -0.0145(3) -0.24161(11) 0.21459(12) 0.0461(5) Uani 1 1 d .
H11 H -0.0550 -0.2005 0.1935 0.069 Uiso 1 1 calc R
O12 O -0.2851(3) -0.24639(13) 0.25579(16) 0.0691(7) Uani 1 1 d .
O13 O -0.2779(3) -0.45127(14) 0.45865(12) 0.0610(6) Uani 1 1 d .
O14 O -0.1220(3) -0.56293(15) 0.45819(13) 0.0730(8) Uani 1 1 d .
H14A H -0.0676 -0.5890 0.4277 0.110 Uiso 1 1 calc R
O15 O 0.0382(4) -0.64316(14) 0.37435(14) 0.0791(9) Uani 1 1 d .
O16 O 0.0937(5) -0.64131(14) 0.25673(16) 0.0965(11) Uani 1 1 d .

loop_
_atom_site_aniso_label
_atom_site_aniso_U_11
_atom_site_aniso_U_22
_atom_site_aniso_U_33
_atom_site_aniso_U_23
_atom_site_aniso_U_13
_atom_site_aniso_U_12
Zn1 0.04589(19) 0.02406(16) 0.02494(16) -0.00084(11) -0.01206(13) 0.00520(13)
Zn2 0.03189(16) 0.02426(15) 0.02094(15) -0.00129(11) -0.00314(11) 0.00308(11)
C1 0.0447(16) 0.0263(13) 0.0343(14) 0.0047(11) 0.0064(12) 0.0114(11)
C2 0.0509(17) 0.0273(14) 0.0369(15) 0.0051(11) 0.0073(13) -0.0002(12)
C3 0.0469(16) 0.0301(14) 0.0395(15) 0.0017(12) 0.0121(13) 0.0072(12)
C4 0.0335(13) 0.0220(12) 0.0259(12) 0.0020(10) -0.0037(10) 0.0034(10)
C5 0.0351(13) 0.0255(12) 0.0240(12) -0.0013(10) 0.0015(10) 0.0008(10)
C6 0.0312(13) 0.0206(12) 0.0282(13) -0.0053(10) -0.0003(10) 0.0035(10)
C7 0.0406(14) 0.0224(12) 0.0261(13) 0.0007(10) -0.0016(10) 0.0035(10)
C8 0.0435(15) 0.0285(13) 0.0237(12) -0.0024(10) 0.0008(11) 0.0071(11)
C9 0.0484(16) 0.0236(13) 0.0287(13) -0.0031(10) 0.0015(11) 0.0094(11)
C10 0.073(2) 0.0218(13) 0.0318(15) 0.0058(11) 0.0141(14) 0.0134(13)
C11A 0.069(4) 0.051(4) 0.025(3) 0.003(3) -0.002(3) 0.029(3)
C11B 0.068(4) 0.028(3) 0.025(3) -0.002(2) 0.009(3) -0.005(3)
C12A 0.072(4) 0.053(4) 0.024(3) 0.002(3) -0.004(3) 0.038(3)
C12B 0.074(4) 0.024(3) 0.030(3) 0.003(2) 0.004(3) -0.010(3)
C13 0.0561(18) 0.0242(13) 0.0440(16) 0.0003(12) 0.0062(13) 0.0022(12)
C14 0.0602(19) 0.0221(14) 0.0573(19) -0.0064(13) -0.0011(15) 0.0053(13)
C15 0.0413(15) 0.0348(15) 0.0341(14) -0.0087(11) 0.0034(12) 0.0038(12)
C16 0.0330(13) 0.0276(13) 0.0255(12) -0.0006(10) -0.0054(10) 0.0022(10)
C17 0.0535(17) 0.0301(14) 0.0319(14) 0.0082(11) -0.0159(12) -0.0031(12)
C18 0.0572(18) 0.0254(13) 0.0368(15) 0.0036(11) -0.0157(13) -0.0060(12)
C19 0.0239(12) 0.0293(13) 0.0206(11) 0.0003(10) -0.0038(9) -0.0013(10)
C20 0.0280(12) 0.0255(12) 0.0281(13) -0.0035(10) -0.0038(10) -0.0021(10)
C21 0.0244(12) 0.0263(12) 0.0260(12) 0.0014(10) -0.0053(9) 0.0033(10)
C22 0.0296(13) 0.0327(13) 0.0236(12) -0.0013(10) -0.0080(10) -0.0002(10)
C23 0.0298(13) 0.0266(12) 0.0285(13) -0.0061(10) -0.0015(10) -0.0012(10)
C24 0.0271(12) 0.0269(12) 0.0270(12) -0.0007(10) -0.0041(10) 0.0032(10)
C25 0.0293(13) 0.0296(13) 0.0293(13) -0.0053(10) -0.0056(10) 0.0036(10)
C26 0.0293(14) 0.0444(16) 0.0548(18) -0.0184(14) -0.0051(13) 0.0053(12)
C27 0.0371(15) 0.0338(15) 0.0522(17) -0.0164(13) -0.0036(13) 0.0091(12)
C28 0.0513(17) 0.0307(14) 0.0516(18) -0.0038(13) -0.0280(14) -0.0031(13)
C29 0.0564(18) 0.0258(14) 0.0496(17) -0.0025(12) -0.0223(14) 0.0014(13)
C30 0.0319(13) 0.0289(13) 0.0272(13) 0.0007(10) -0.0086(10) 0.0001(10)
C31 0.0342(14) 0.0347(15) 0.0372(15) 0.0076(12) -0.0025(11) -0.0009(12)
C32 0.0378(15) 0.0258(13) 0.0370(15) -0.0030(11) -0.0070(12) 0.0033(11)
C33 0.0460(16) 0.0308(15) 0.0266(13) -0.0015(11) -0.0089(11) 0.0072(12)
C34 0.0297(13) 0.0371(15) 0.0250(13) -0.0016(11) -0.0013(10) -0.0015(11)
C35 0.0299(13) 0.0268(12) 0.0250(12) 0.0039(10) 0.0023(10) 0.0008(10)
C36 0.0347(14) 0.0220(12) 0.0316(13) -0.0024(10) 0.0019(11) 0.0009(10)
C37 0.0271(12) 0.0287(13) 0.0253(12) -0.0028(10) 0.0009(10) 0.0008(10)
C38 0.0317(13) 0.0264(12) 0.0213(12) -0.0007(10) -0.0015(10) 0.0039(10)
C39 0.0363(14) 0.0232(12) 0.0247(12) -0.0013(10) -0.0026(10) 0.0034(10)
C40 0.0270(12) 0.0285(13) 0.0222(12) 0.0001(10) 0.0015(9) -0.0009(10)
C41 0.0489(17) 0.0265(13) 0.0265(13) -0.0001(10) 0.0019(12) -0.0018(12)
C42 0.0409(16) 0.0339(14) 0.0359(14) -0.0030(12) -0.0010(12) 0.0005(12)
C43 0.0479(17) 0.0520(18) 0.0290(14) 0.0025(13) 0.0029(13) -0.0121(14)
C44 0.0547(19) 0.0376(16) 0.0521(19) 0.0095(15) 0.0020(15) 0.0035(14)
C45 0.0365(14) 0.0302(13) 0.0271(13) 0.0032(10) -0.0026(11) -0.0013(11)
C46 0.0350(14) 0.0297(13) 0.0300(13) -0.0004(11) -0.0031(11) -0.0005(11)
C47 0.0354(14) 0.0363(14) 0.0294(13) -0.0071(11) -0.0003(11) -0.0010(11)
C48 0.0327(13) 0.0364(14) 0.0261(13) 0.0019(11) -0.0026(10) -0.0066(11)
C49 0.0381(14) 0.0319(14) 0.0290(13) 0.0039(11) -0.0037(11) -0.0029(11)
C50 0.0406(15) 0.0307(14) 0.0298(13) 0.0003(11) 0.0030(11) 0.0034(11)
N1 0.0394(12) 0.0237(11) 0.0321(12) 0.0035(9) -0.0045(9) 0.0042(9)
N2 0.0366(12) 0.0227(10) 0.0255(10) 0.0010(8) -0.0007(9) 0.0050(9)
N3 0.0825(19) 0.0316(12) 0.0209(11) 0.0012(9) 0.0071(11) 0.0231(12)
N4 0.0559(14) 0.0267(11) 0.0235(11) -0.0030(9) 0.0010(10) 0.0089(10)
N5 0.0362(11) 0.0223(10) 0.0277(11) -0.0017(8) 0.0016(9) 0.0026(9)
N6 0.0449(14) 0.0369(13) 0.0473(14) -0.0204(11) 0.0008(11) 0.0096(11)
N7 0.0370(12) 0.0307(11) 0.0252(11) -0.0009(9) -0.0102(9) -0.0004(9)
N8 0.0287(11) 0.0253(10) 0.0240(10) -0.0005(8) -0.0051(8) -0.0011(8)
N9 0.0311(11) 0.0242(10) 0.0276(11) 0.0016(8) -0.0094(9) 0.0017(8)
N10 0.0343(12) 0.0285(11) 0.0292(11) 0.0022(9) -0.0086(9) 0.0015(9)
N11 0.0295(11) 0.0272(11) 0.0286(11) -0.0078(9) -0.0054(8) 0.0027(9)
N12 0.0338(11) 0.0265(11) 0.0245(10) -0.0021(8) -0.0032(8) 0.0006(9)
O1 0.0434(11) 0.0499(12) 0.0433(11) -0.0244(9) -0.0016(9) 0.0007(9)
O1W 0.0776(17) 0.0562(14) 0.0616(15) -0.0053(12) 0.0098(12) -0.0057(12)
O2 0.0410(12) 0.0616(14) 0.0583(14) -0.0087(11) -0.0091(10) -0.0151(10)
O2W 0.0655(15) 0.0574(15) 0.0947(19) -0.0373(14) 0.0258(14) -0.0153(12)
O3 0.0993(18) 0.0340(11) 0.0259(10) 0.0005(8) -0.0210(11) 0.0048(11)
O4A 0.118(9) 0.025(4) 0.043(5) 0.000(3) -0.033(6) 0.017(5)
O4B 0.108(8) 0.019(3) 0.038(4) 0.003(2) -0.012(5) 0.003(4)
O5 0.0486(11) 0.0330(11) 0.0360(10) -0.0088(8) -0.0070(8) 0.0010(9)
O6 0.0887(17) 0.0497(13) 0.0272(10) 0.0006(9) -0.0197(10) -0.0068(12)
O7 0.0559(13) 0.0487(12) 0.0349(11) 0.0098(9) -0.0117(9) 0.0055(10)
O8 0.0677(15) 0.0339(11) 0.0643(14) -0.0015(10) -0.0172(12) 0.0163(10)
O9 0.0475(11) 0.0458(11) 0.0293(10) 0.0102(8) -0.0042(8) -0.0033(9)
O10 0.0504(13) 0.0591(14) 0.0397(12) 0.0150(10) 0.0128(9) 0.0110(10)
O11 0.0459(12) 0.0301(10) 0.0604(13) 0.0067(9) -0.0011(10) -0.0012(9)
O12 0.0539(14) 0.0402(12) 0.106(2) 0.0146(13) 0.0253(13) 0.0113(11)
O13 0.0842(17) 0.0591(14) 0.0406(12) -0.0098(11) 0.0253(12) -0.0111(13)
O14 0.0911(19) 0.0758(17) 0.0427(13) 0.0285(12) 0.0206(12) 0.0102(14)
O15 0.096(2) 0.0565(15) 0.0702(17) 0.0370(13) 0.0272(14) 0.0245(14)
O16 0.180(3) 0.0363(13) 0.0630(17) 0.0001(12) 0.0127(19) 0.0275(17)

loop_
_atom_type_symbol
_atom_type_description
_atom_type_scat_dispersion_real
_atom_type_scat_dispersion_imag
_atom_type_scat_source
C C 0.0033 0.0016 'International Tables Vol C Tables 4.2.6.8 and 6.1.1.4'
H H 0.0000 0.0000 'International Tables Vol C Tables 4.2.6.8 and 6.1.1.4'
N N 0.0061 0.0033 'International Tables Vol C Tables 4.2.6.8 and 6.1.1.4'
O O 0.0106 0.0060 'International Tables Vol C Tables 4.2.6.8 and 6.1.1.4'
Zn Zn 0.2839 1.4301 'International Tables Vol C Tables 4.2.6.8 and 6.1.1.4'

loop_
_geom_angle_atom_site_label_1
_geom_angle_atom_site_label_2
_geom_angle_atom_site_label_3
_geom_angle
_geom_angle_site_symmetry_1
_geom_angle_site_symmetry_3
_geom_angle_publ_flag
O3 Zn1 O1 105.12(10) 2_756 . y
O3 Zn1 N7 101.52(9) 2_756 . y
O1 Zn1 N7 116.36(8) . . y
O3 Zn1 N1 130.23(9) 2_756 . y
O1 Zn1 N1 96.43(9) . . y
N7 Zn1 N1 108.10(8) . . y
O9 Zn2 N12 114.12(8) . . y
O9 Zn2 N4 113.31(9) . 2_655 y
N12 Zn2 N4 110.05(9) . 2_655 y
O9 Zn2 N10 100.62(8) . 2 y
N12 Zn2 N10 111.53(8) . 2 y
N4 Zn2 N10 106.64(9) 2_655 2 y
N1 C1 N2 111.4(2) . . ?
N1 C1 H1 124.3 . . ?
N2 C1 H1 124.3 . . ?
C3 C2 N1 109.4(2) . . ?
C3 C2 H2 125.3 . . ?
N1 C2 H2 125.3 . . ?
C2 C3 N2 106.8(2) . . ?
C2 C3 H3 126.6 . . ?
N2 C3 H3 126.6 . . ?
C5 C4 C9 121.8(2) . . ?
C5 C4 N2 118.5(2) . . ?
C9 C4 N2 119.7(2) . . ?
C4 C5 C6 118.0(2) . . ?
C4 C5 H5 121.0 . . ?
C6 C5 H5 121.0 . . ?
C7 C6 C5 122.3(2) . . ?
C7 C6 N5 118.7(2) . . ?
C5 C6 N5 119.0(2) . . ?
C6 C7 C8 118.1(2) . . ?
C6 C7 H7 121.0 . . ?
C8 C7 H7 121.0 . . ?
C7 C8 C9 121.7(2) . . ?
C7 C8 N3 118.5(2) . . ?
C9 C8 N3 119.8(2) . . ?
C4 C9 C8 118.2(2) . . ?
C4 C9 H9 120.9 . . ?
C8 C9 H9 120.9 . . ?
N4 C10 N3 117.2(2) . . ?
N4 C10 H10 121.4 . . ?
N3 C10 H10 121.4 . . ?
C14 C13 N5 106.9(3) . . ?
C14 C13 H13 126.5 . . ?
N5 C13 H13 126.5 . . ?
C13 C14 N6 107.2(2) . . ?
C13 C14 H14 126.4 . . ?
N6 C14 H14 126.4 . . ?
N6 C15 N5 108.0(2) . . ?
N6 C15 H15 126.0 . . ?
N5 C15 H15 126.0 . . ?
N7 C16 N8 111.3(2) . . ?
N7 C16 H16 124.4 . . ?
N8 C16 H16 124.4 . . ?
C18 C17 N7 109.2(2) . . ?
C18 C17 H17 125.4 . . ?
N7 C17 H17 125.4 . . ?
C17 C18 N8 106.3(2) . . ?
C17 C18 H18 126.8 . . ?
N8 C18 H18 126.8 . . ?
C24 C19 C20 121.3(2) . . ?
C24 C19 N8 119.5(2) . . ?
C20 C19 N8 119.2(2) . . ?
C19 C20 C21 118.6(2) . . ?
C19 C20 H20 120.7 . . ?
C21 C20 H20 120.7 . . ?
C22 C21 C20 121.8(2) . . ?
C22 C21 N9 120.8(2) . . ?
C20 C21 N9 117.4(2) . . ?
C21 C22 C23 117.4(2) . . ?
C21 C22 H22 121.3 . . ?
C23 C22 H22 121.3 . . ?
C24 C23 C22 122.7(2) . . ?
C24 C23 N11 117.6(2) . . ?
C22 C23 N11 119.7(2) . . ?
C19 C24 C23 118.0(2) . . ?
C19 C24 H24 121.0 . . ?
C23 C24 H24 121.0 . . ?
N12 C25 N11 111.2(2) . . ?
N12 C25 H25 124.4 . . ?
N11 C25 H25 124.4 . . ?
C27 C26 N11 105.7(2) . . ?
C27 C26 H26 127.1 . . ?
N11 C26 H26 127.1 . . ?
C26 C27 N12 110.0(2) . . ?
C26 C27 H27 125.0 . . ?
N12 C27 H27 125.0 . . ?
C29 C28 N9 106.1(2) . . ?
C29 C28 H28 126.9 . . ?
N9 C28 H28 126.9 . . ?
C28 C29 N10 110.0(2) . . ?
C28 C29 H29 125.0 . . ?
N10 C29 H29 125.0 . . ?
N10 C30 N9 111.2(2) . . ?
N10 C30 H30 124.4 . . ?
N9 C30 H30 124.4 . . ?
O8 C31 O7 120.7(2) . . ?
O8 C31 C35 118.9(2) . . ?
O7 C31 C35 120.4(2) . . ?
O2 C32 O1 123.6(3) . . ?
O2 C32 C37 119.8(2) . . ?
O1 C32 C37 116.4(2) . . ?
O4A C33 O3 123.8(7) . . ?
O4A C33 O4B 28.5(8) . . ?
O3 C33 O4B 121.8(7) . . ?
O4A C33 C38 119.4(7) . . ?
O3 C33 C38 115.2(2) . . ?
O4B C33 C38 120.2(7) . . ?
O5 C34 O6 121.6(2) . . ?
O5 C34 C40 119.1(2) . . ?
O6 C34 C40 119.2(2) . . ?
C36 C35 C40 119.0(2) . . ?
C36 C35 C31 113.2(2) . . ?
C40 C35 C31 127.5(2) . . ?
C37 C36 C35 123.2(2) . . ?
C37 C36 H36 118.4 . . ?
C35 C36 H36 118.4 . . ?
C36 C37 C38 118.0(2) . . ?
C36 C37 C32 117.9(2) . . ?
C38 C37 C32 124.1(2) . . ?
C39 C38 C37 119.4(2) . . ?
C39 C38 C33 119.0(2) . . ?
C37 C38 C33 121.5(2) . . ?
C38 C39 C40 123.4(2) . . ?
C38 C39 H39 118.3 . . ?
C40 C39 H39 118.3 . . ?
C39 C40 C35 116.8(2) . . ?
C39 C40 C34 115.4(2) . . ?
C35 C40 C34 127.8(2) . . ?
O10 C41 O9 124.2(2) . . ?
O10 C41 C45 119.1(2) . . ?
O9 C41 C45 116.8(2) . . ?
O12 C42 O11 123.4(3) . . ?
O12 C42 C46 122.9(3) . . ?
O11 C42 C46 113.7(2) . . ?
O13 C43 O14 121.5(3) . . ?
O13 C43 C48 119.4(3) . . ?
O14 C43 C48 119.1(3) . . ?
O16 C44 O15 122.7(3) . . ?
O16 C44 C49 118.3(3) . . ?
O15 C44 C49 119.0(3) . . ?
C50 C45 C46 118.4(2) . . ?
C50 C45 C41 117.2(2) . . ?
C46 C45 C41 124.4(2) . . ?
C47 C46 C45 118.9(2) . . ?
C47 C46 C42 118.3(2) . . ?
C45 C46 C42 122.8(2) . . ?
C46 C47 C48 123.2(2) . . ?
C46 C47 H47 118.4 . . ?
C48 C47 H47 118.4 . . ?
C47 C48 C49 118.0(2) . . ?
C47 C48 C43 114.5(2) . . ?
C49 C48 C43 127.4(2) . . ?
C50 C49 C48 117.7(2) . . ?
C50 C49 C44 113.2(2) . . ?
C48 C49 C44 129.1(2) . . ?
C45 C50 C49 123.7(2) . . ?
C45 C50 H50 118.2 . . ?
C49 C50 H50 118.2 . . ?
C1 N1 C2 105.9(2) . . ?
C1 N1 Zn1 123.13(18) . . ?
C2 N1 Zn1 130.80(17) . . ?
C1 N2 C3 106.4(2) . . ?
C1 N2 C4 126.5(2) . . ?
C3 N2 C4 126.9(2) . . ?
C10 N3 C8 130.2(2) . . ?
C10 N3 C12A 100.7(3) . . ?
C8 N3 C12A 120.9(3) . . ?
C10 N3 C12B 98.3(3) . . ?
C8 N3 C12B 123.3(3) . . ?
C12A N3 C12B 63.5(4) . . ?
C10 N4 C11B 100.8(3) . . ?
C10 N4 C11A 98.6(3) . . ?
C11B N4 C11A 60.2(4) . . ?
C10 N4 Zn2 129.70(18) . 2_655 ?
C11B N4 Zn2 124.0(3) . 2_655 ?
C11A N4 Zn2 121.8(3) . 2_655 ?
C15 N5 C13 108.2(2) . . ?
C15 N5 C6 125.3(2) . . ?
C13 N5 C6 126.5(2) . . ?
C15 N6 C14 109.7(2) . . ?
C15 N6 H6 125.2 . . ?
C14 N6 H6 125.2 . . ?
C16 N7 C17 106.2(2) . . ?
C16 N7 Zn1 124.79(17) . . ?
C17 N7 Zn1 128.84(16) . . ?
C16 N8 C18 107.0(2) . . ?
C16 N8 C19 125.1(2) . . ?
C18 N8 C19 127.8(2) . . ?
C30 N9 C28 107.1(2) . . ?
C30 N9 C21 127.1(2) . . ?
C28 N9 C21 125.5(2) . . ?
C30 N10 C29 105.6(2) . . ?
C30 N10 Zn2 133.84(17) . 2 ?
C29 N10 Zn2 120.50(17) . 2 ?
C25 N11 C26 107.4(2) . . ?
C25 N11 C23 125.0(2) . . ?
C26 N11 C23 126.9(2) . . ?
C25 N12 C27 105.7(2) . . ?
C25 N12 Zn2 125.79(17) . . ?
C27 N12 Zn2 128.52(17) . . ?
C32 O1 Zn1 134.20(17) . . ?
H1WA O1W H1WB 101.8 . . ?
H2WA O2W H2WB 110.0 . . ?
C33 O3 Zn1 118.37(18) . 2_756 ?
O4B O4A C33 85(3) . . ?
O4A O4B C33 67(2) . . ?
C31 O7 H7A 109.5 . . ?
C41 O9 Zn2 107.23(17) . . ?
C42 O11 H11 109.5 . . ?
C43 O14 H14A 109.5 . . ?

loop_
_geom_bond_atom_site_label_1
_geom_bond_atom_site_label_2
_geom_bond_distance
_geom_bond_site_symmetry_2
_geom_bond_publ_flag
Zn1 O3 1.9087(18) 2_756 y
Zn1 O1 1.961(2) . y
Zn1 N7 1.993(2) . y
Zn1 N1 1.996(2) . y
Zn2 O9 1.9653(18) . y
Zn2 N12 1.994(2) . y
Zn2 N4 2.013(2) 2_655 y
Zn2 N10 2.025(2) 2 y
C1 N1 1.308(3) . ?
C1 N2 1.343(3) . ?
C1 H1 0.9300 . ?
C2 C3 1.339(4) . ?
C2 N1 1.369(3) . ?
C2 H2 0.9300 . ?
C3 N2 1.372(3) . ?
C3 H3 0.9300 . ?
C4 C5 1.383(3) . ?
C4 C9 1.384(3) . ?
C4 N2 1.422(3) . ?
C5 C6 1.385(3) . ?
C5 H5 0.9300 . ?
C6 C7 1.378(3) . ?
C6 N5 1.436(3) . ?
C7 C8 1.382(3) . ?
C7 H7 0.9300 . ?
C8 C9 1.390(3) . ?
C8 N3 1.424(3) . ?
C9 H9 0.9300 . ?
C10 N4 1.285(3) . ?
C10 N3 1.291(3) . ?
C10 H10 0.9300 . ?
C11A C12A 1.341(8) . ?
C11A C11B 1.427(9) . ?
C11A N4 1.433(6) . ?
C11A H11A 0.9601 . ?
C11B C12B 1.340(8) . ?
C11B N4 1.413(6) . ?
C11B H11B 0.9599 . ?
C12A N3 1.459(6) . ?
C12A C12B 1.555(9) . ?
C12A H12A 0.9600 . ?
C12B N3 1.496(6) . ?
C12B H12B 0.9600 . ?
C13 C14 1.337(4) . ?
C13 N5 1.373(3) . ?
C13 H13 0.9300 . ?
C14 N6 1.359(4) . ?
C14 H14 0.9300 . ?
C15 N6 1.307(3) . ?
C15 N5 1.337(3) . ?
C15 H15 0.9300 . ?
C16 N7 1.307(3) . ?
C16 N8 1.339(3) . ?
C16 H16 0.9300 . ?
C17 C18 1.345(4) . ?
C17 N7 1.376(3) . ?
C17 H17 0.9300 . ?
C18 N8 1.376(3) . ?
C18 H18 0.9300 . ?
C19 C24 1.379(3) . ?
C19 C20 1.387(3) . ?
C19 N8 1.432(3) . ?
C20 C21 1.390(3) . ?
C20 H20 0.9300 . ?
C21 C22 1.381(3) . ?
C21 N9 1.436(3) . ?
C22 C23 1.385(3) . ?
C22 H22 0.9300 . ?
C23 C24 1.385(3) . ?
C23 N11 1.440(3) . ?
C24 H24 0.9300 . ?
C25 N12 1.307(3) . ?
C25 N11 1.341(3) . ?
C25 H25 0.9300 . ?
C26 C27 1.343(4) . ?
C26 N11 1.373(3) . ?
C26 H26 0.9300 . ?
C27 N12 1.375(3) . ?
C27 H27 0.9300 . ?
C28 C29 1.341(4) . ?
C28 N9 1.375(3) . ?
C28 H28 0.9300 . ?
C29 N10 1.378(3) . ?
C29 H29 0.9300 . ?
C30 N10 1.313(3) . ?
C30 N9 1.348(3) . ?
C30 H30 0.9300 . ?
C31 O8 1.211(3) . ?
C31 O7 1.295(3) . ?
C31 C35 1.516(3) . ?
C32 O2 1.216(3) . ?
C32 O1 1.270(3) . ?
C32 C37 1.518(3) . ?
C33 O4A 1.186(15) . ?
C33 O3 1.246(3) . ?
C33 O4B 1.284(14) . ?
C33 C38 1.505(3) . ?
C34 O5 1.236(3) . ?
C34 O6 1.266(3) . ?
C34 C40 1.515(3) . ?
C35 C36 1.388(3) . ?
C35 C40 1.418(3) . ?
C36 C37 1.386(3) . ?
C36 H36 0.9300 . ?
C37 C38 1.392(3) . ?
C38 C39 1.384(3) . ?
C39 C40 1.396(3) . ?
C39 H39 0.9300 . ?
C41 O10 1.226(3) . ?
C41 O9 1.275(3) . ?
C41 C45 1.508(3) . ?
C42 O12 1.202(3) . ?
C42 O11 1.310(3) . ?
C42 C46 1.499(4) . ?
C43 O13 1.212(4) . ?
C43 O14 1.278(4) . ?
C43 C48 1.519(4) . ?
C44 O16 1.203(4) . ?
C44 O15 1.263(4) . ?
C44 C49 1.534(4) . ?
C45 C50 1.379(4) . ?
C45 C46 1.394(4) . ?
C46 C47 1.384(4) . ?
C47 C48 1.394(4) . ?
C47 H47 0.9300 . ?
C48 C49 1.414(4) . ?
C49 C50 1.396(4) . ?
C50 H50 0.9300 . ?
N4 Zn2 2.013(2) 2_655 ?
N6 H6 0.8600 . ?
N10 Zn2 2.025(2) 2 ?
O1W H1WA 0.8501 . ?
O1W H1WB 0.8498 . ?
O2W H2WA 0.8502 . ?
O2W H2WB 0.8503 . ?
O3 Zn1 1.9087(18) 2_756 ?
O4A O4B 0.615(16) . ?
O7 H7A 0.8200 . ?
O11 H11 0.8200 . ?
O14 H14A 0.8200 . ?
